data_7042018
loop_
_publ_author_name
'Gardiner, Michael G.'
'McGuinness, David S.'
'Vanston, Catriona R.'

_publ_section_title
;
 Chelated bis(NHC) complexes of saturated (imidazolin-2-ylidene) NHC
 ligands: structural authentication and facile ligand fragmentation.
;
_journal_issue 9
_journal_name_full 'Dalton transactions (Cambridge, England : 2003)'
_journal_page_first 3051
_journal_page_last 3058
_journal_paper_doi 10.1039/c7dt00327g
_journal_volume 46
_journal_year 2017
_chemical_formula_moiety 'C50 H64 Ag2 N8, 2(F6 P), 2(C2 H3 N)'
_chemical_formula_sum 'C54 H70 Ag2 F12 N10 P2'
_chemical_formula_weight 1364.88
_chemical_name_systematic
;
 ? 
;
_space_group_crystal_system triclinic
_space_group_IT_number 2
_space_group_name_Hall '-P 1'
_space_group_name_H-M_alt 'P -1'
_symmetry_space_group_name_Hall '-P 1'
_symmetry_space_group_name_H-M 'P -1'
_atom_sites_solution_hydrogens geom
_atom_sites_solution_primary direct
_atom_sites_solution_secondary difmap
_audit_creation_date 2016-03-24
_audit_creation_method
;
Olex2 1.2
(compiled 2016.02.19 svn.r3266 for OlexSys, GUI svn.r5155)
;
_audit_update_record
;
2016-07-15 deposited with the CCDC.
2017-02-10 downloaded from the CCDC.
;
_cell_angle_alpha 74.10(1)
_cell_angle_beta 83.16(1)
_cell_angle_gamma 68.73(1)
_cell_formula_units_Z 2
_cell_length_a 13.015(2)
_cell_length_b 13.237(1)
_cell_length_c 19.112(2)
_cell_measurement_reflns_used 21242
_cell_measurement_temperature 173(2)
_cell_measurement_theta_max 29.90
_cell_measurement_theta_min 1.79
_cell_volume 2950.2(6)
_computing_cell_refinement XDS
_computing_data_collection BLU-ICE
_computing_data_reduction XDS
_computing_molecular_graphics 'Olex2 (Dolomanov et al., 2009)'
_computing_publication_material 'Olex2 (Dolomanov et al., 2009)'
_computing_structure_refinement 'ShelXL (Sheldrick, 2015)'
_computing_structure_solution 'ShelXT (Sheldrick, 2015)'
_diffrn_ambient_temperature 173.15
_diffrn_detector_area_resol_mean 'ADSC Q210'
_diffrn_measured_fraction_theta_full 0.889
_diffrn_measured_fraction_theta_max 0.889
_diffrn_measurement_device_type '3-BM1 Australian Synchrotron'
_diffrn_measurement_method Rotation
_diffrn_radiation_monochromator Si<111>
_diffrn_radiation_type Synchrotron
_diffrn_radiation_wavelength 0.71070
_diffrn_reflns_av_R_equivalents 0.0575
_diffrn_reflns_av_unetI/netI 0.0620
_diffrn_reflns_limit_h_max 18
_diffrn_reflns_limit_h_min -18
_diffrn_reflns_limit_k_max 17
_diffrn_reflns_limit_k_min -17
_diffrn_reflns_limit_l_max 26
_diffrn_reflns_limit_l_min -26
_diffrn_reflns_number 32622
_diffrn_reflns_theta_full 29.90
_diffrn_reflns_theta_max 29.90
_diffrn_reflns_theta_min 1.79
_diffrn_source 'Synchrotron BM'
_exptl_absorpt_coefficient_mu 0.801
_exptl_absorpt_correction_type none
_exptl_crystal_colour colourless
_exptl_crystal_colour_primary colourless
_exptl_crystal_density_diffrn 1.536
_exptl_crystal_density_method 'not measured'
_exptl_crystal_description plate
_exptl_crystal_F_000 1392
_exptl_crystal_size_max 0.03
_exptl_crystal_size_mid 0.03
_exptl_crystal_size_min 0.02
_refine_diff_density_max 1.669
_refine_diff_density_min -1.841
_refine_diff_density_rms 0.146
_refine_ls_extinction_method none
_refine_ls_goodness_of_fit_ref 1.142
_refine_ls_hydrogen_treatment constr
_refine_ls_matrix_type full
_refine_ls_number_parameters 735
_refine_ls_number_reflns 15189
_refine_ls_number_restraints 0
_refine_ls_restrained_S_all 1.142
_refine_ls_R_factor_all 0.0838
_refine_ls_R_factor_gt 0.0698
_refine_ls_shift/su_max 0.002
_refine_ls_shift/su_mean 0.000
_refine_ls_structure_factor_coef Fsqd
_refine_ls_weighting_details 'calc w=1/[\s^2^(Fo^2^)+(0.1131P)^2^+5.2465P] where P=(Fo^2^+2Fc^2^)/3'
_refine_ls_weighting_scheme calc
_refine_ls_wR_factor_gt 0.1944
_refine_ls_wR_factor_ref 0.2104
_reflns_number_gt 11943
_reflns_number_total 15189
_reflns_threshold_expression >2sigma(I)
_cod_data_source_file c7dt00327g1.cif
_cod_data_source_block 75cv55b
_cod_depositor_comments 'Adding full bibliography for 7042016--7042022.cif.'
_cod_original_cell_volume 2950.3(10)
_cod_database_code 7042018
_olex2_refinement_description
;
1. Fixed Uiso
 At 1.2 times of:
  All C(H) groups, All C(H,H) groups
 At 1.5 times of:
  All C(H,H,H) groups
2.a Secondary CH2 refined with riding coordinates:
 C2(H2A,H2B), C3(H3A,H3B), C13(H13A,H13B), C15(H15A,H15B), C16(H16A,H16B),
 C27(H27A,H27B), C28(H28A,H28B), C38(H38A,H38B), C40(H40A,H40B), C41(H41A,H41B)
2.b Aromatic/amide H refined with riding coordinates:
 C6(H6), C8(H8), C19(H19), C21(H21), C31(H31), C33(H33), C44(H44), C46(H46)
2.c Idealised Me refined as rotating group:
 C10(H10A,H10B,H10C), C11(H11A,H11B,H11C), C12(H12A,H12B,H12C), C23(H23A,H23B,
 H23C), C24(H24A,H24B,H24C), C25(H25A,H25B,H25C), C35(H35A,H35B,H35C), C36(H36A,
 H36B,H36C), C37(H37A,H37B,H37C), C48(H48A,H48B,H48C), C49(H49A,H49B,H49C),
 C50(H50A,H50B,H50C), C52(H52A,H52B,H52C), C54(H54A,H54B,H54C)
;
_olex2_submission_special_instructions 'No special instructions were received'

loop_
_space_group_symop_id
_space_group_symop_operation_xyz
1 'x, y, z'
2 '-x, -y, -z'

loop_
_atom_site_label
_atom_site_type_symbol
_atom_site_fract_x
_atom_site_fract_y
_atom_site_fract_z
_atom_site_U_iso_or_equiv
_atom_site_adp_type
_atom_site_occupancy
_atom_site_calc_flag
_atom_site_refinement_flags_posn
Ag1 Ag 0.35250(2) 1.00533(2) 0.203254(16) 0.02785(10) Uani 1 d .
Ag2 Ag 0.60641(2) 0.85690(3) 0.188304(16) 0.02916(11) Uani 1 d .
N1 N 0.2597(3) 1.2585(3) 0.17998(19) 0.0317(7) Uani 1 d .
N2 N 0.4177(3) 1.2107(3) 0.12450(19) 0.0321(7) Uani 1 d .
N3 N 0.6020(3) 1.0991(3) 0.16306(19) 0.0310(7) Uani 1 d .
N4 N 0.6751(3) 0.9948(3) 0.2664(2) 0.0338(8) Uani 1 d .
N5 N 0.2741(3) 0.8177(4) 0.2898(2) 0.0354(8) Uani 1 d .
N6 N 0.3437(3) 0.7829(3) 0.1871(2) 0.0314(7) Uani 1 d .
N7 N 0.5231(3) 0.6980(3) 0.13654(19) 0.0317(7) Uani 1 d .
N8 N 0.6926(3) 0.6183(3) 0.1708(2) 0.0326(7) Uani 1 d .
C1 C 0.3447(3) 1.1715(3) 0.1676(2) 0.0276(7) Uani 1 d .
C2 C 0.2785(4) 1.3665(4) 0.1496(3) 0.0379(10) Uani 1 d .
H2A H 0.2943 1.3949 0.1884 0.046 Uiso 1 calc R
H2B H 0.2142 1.4238 0.1220 0.046 Uiso 1 calc R
C3 C 0.3790(4) 1.3341(4) 0.0996(3) 0.0412(11) Uani 1 d .
H3A H 0.3583 1.3603 0.0478 0.049 Uiso 1 calc R
H3B H 0.4354 1.3641 0.1066 0.049 Uiso 1 calc R
C4 C 0.1642(3) 1.2547(3) 0.2250(2) 0.0289(8) Uani 1 d .
C5 C 0.1698(3) 1.2298(3) 0.3009(2) 0.0293(8) Uani 1 d .
C6 C 0.0728(4) 1.2373(4) 0.3412(3) 0.0362(9) Uani 1 d .
H6 H 0.0748 1.2216 0.3927 0.043 Uiso 1 calc R
C7 C -0.0275(4) 1.2671(4) 0.3085(3) 0.0392(10) Uani 1 d .
C8 C -0.0298(4) 1.2889(4) 0.2336(3) 0.0405(10) Uani 1 d .
H8 H -0.0977 1.3075 0.2110 0.049 Uiso 1 calc R
C9 C 0.0648(4) 1.2842(4) 0.1906(2) 0.0334(9) Uani 1 d .
C10 C 0.2768(4) 1.1936(4) 0.3382(3) 0.0402(10) Uani 1 d .
H10A H 0.3198 1.2402 0.3118 0.060 Uiso 1 calc GR
H10B H 0.3185 1.1150 0.3390 0.060 Uiso 1 calc GR
H10C H 0.2620 1.2020 0.3881 0.060 Uiso 1 calc GR
C11 C -0.1316(5) 1.2742(5) 0.3549(4) 0.0587(16) Uani 1 d .
H11A H -0.1135 1.2171 0.4011 0.088 Uiso 1 calc GR
H11B H -0.1847 1.2614 0.3292 0.088 Uiso 1 calc GR
H11C H -0.1638 1.3485 0.3646 0.088 Uiso 1 calc GR
C12 C 0.0606(5) 1.3098(5) 0.1091(3) 0.0482(12) Uani 1 d .
H12A H 0.0673 1.3835 0.0875 0.072 Uiso 1 calc GR
H12B H -0.0098 1.3102 0.0954 0.072 Uiso 1 calc GR
H12C H 0.1214 1.2526 0.0912 0.072 Uiso 1 calc GR
C13 C 0.5259(3) 1.1400(4) 0.1038(2) 0.0332(8) Uani 1 d .
H13A H 0.5187 1.0758 0.0904 0.040 Uiso 1 calc R
H13B H 0.5553 1.1836 0.0608 0.040 Uiso 1 calc R
C14 C 0.6256(3) 0.9970(4) 0.2088(2) 0.0295(8) Uani 1 d .
C15 C 0.6222(4) 1.1786(4) 0.1956(3) 0.0374(9) Uani 1 d .
H15A H 0.5524 1.2298 0.2116 0.045 Uiso 1 calc R
H15B H 0.6621 1.2231 0.1611 0.045 Uiso 1 calc R
C16 C 0.6927(4) 1.1012(4) 0.2599(3) 0.0390(10) Uani 1 d .
H16A H 0.7713 1.0931 0.2500 0.047 Uiso 1 calc R
H16B H 0.6674 1.1283 0.3045 0.047 Uiso 1 calc R
C17 C 0.7181(4) 0.8999(4) 0.3267(2) 0.0330(9) Uani 1 d .
C18 C 0.8260(4) 0.8271(4) 0.3218(2) 0.0335(9) Uani 1 d .
C19 C 0.8681(4) 0.7416(4) 0.3839(3) 0.0369(10) Uani 1 d .
H19 H 0.9423 0.6927 0.3828 0.044 Uiso 1 calc R
C20 C 0.8047(4) 0.7259(4) 0.4474(3) 0.0375(10) Uani 1 d .
C21 C 0.6970(4) 0.7975(4) 0.4487(2) 0.0362(9) Uani 1 d .
H21 H 0.6518 0.7853 0.4908 0.043 Uiso 1 calc R
C22 C 0.6529(4) 0.8879(4) 0.3891(2) 0.0337(9) Uani 1 d .
C23 C 0.8928(4) 0.8366(4) 0.2518(3) 0.0388(10) Uani 1 d .
H23A H 0.8866 0.9149 0.2310 0.058 Uiso 1 calc GR
H23B H 0.8649 0.8104 0.2173 0.058 Uiso 1 calc GR
H23C H 0.9703 0.7906 0.2615 0.058 Uiso 1 calc GR
C24 C 0.8521(5) 0.6303(5) 0.5124(3) 0.0468(12) Uani 1 d .
H24A H 0.9136 0.6406 0.5310 0.070 Uiso 1 calc GR
H24B H 0.8785 0.5595 0.4979 0.070 Uiso 1 calc GR
H24C H 0.7948 0.6288 0.5506 0.070 Uiso 1 calc GR
C25 C 0.5376(4) 0.9704(4) 0.3935(3) 0.0425(10) Uani 1 d .
H25A H 0.5037 0.9474 0.4409 0.064 Uiso 1 calc GR
H25B H 0.4934 0.9722 0.3548 0.064 Uiso 1 calc GR
H25C H 0.5409 1.0451 0.3875 0.064 Uiso 1 calc GR
C26 C 0.3284(3) 0.8518(3) 0.2304(2) 0.0292(8) Uani 1 d .
C27 C 0.2502(4) 0.7159(4) 0.2908(3) 0.0376(9) Uani 1 d .
H27A H 0.1703 0.7286 0.2976 0.045 Uiso 1 calc R
H27B H 0.2909 0.6512 0.3295 0.045 Uiso 1 calc R
C28 C 0.2913(5) 0.6986(5) 0.2153(3) 0.0462(12) Uani 1 d .
H28A H 0.3450 0.6221 0.2184 0.055 Uiso 1 calc R
H28B H 0.2294 0.7115 0.1846 0.055 Uiso 1 calc R
C29 C 0.2518(4) 0.8620(4) 0.3531(2) 0.0326(8) Uani 1 d .
C30 C 0.3355(4) 0.8276(4) 0.4023(3) 0.0413(11) Uani 1 d .
C31 C 0.3112(4) 0.8682(4) 0.4648(3) 0.0404(10) Uani 1 d .
H31 H 0.3669 0.8440 0.4996 0.049 Uiso 1 calc R
C32 C 0.2082(4) 0.9427(4) 0.4774(2) 0.0341(9) Uani 1 d .
C33 C 0.1268(4) 0.9741(4) 0.4272(2) 0.0314(8) Uani 1 d .
H33 H 0.0554 1.0238 0.4357 0.038 Uiso 1 calc R
C34 C 0.1467(3) 0.9348(4) 0.3646(2) 0.0298(8) Uani 1 d .
C35 C 0.4507(4) 0.7521(6) 0.3860(4) 0.0602(17) Uani 1 d .
H35A H 0.4885 0.7967 0.3506 0.090 Uiso 1 calc GR
H35B H 0.4452 0.6937 0.3658 0.090 Uiso 1 calc GR
H35C H 0.4925 0.7173 0.4309 0.090 Uiso 1 calc GR
C36 C 0.1856(5) 0.9912(5) 0.5428(3) 0.0470(12) Uani 1 d .
H36A H 0.2215 1.0469 0.5354 0.071 Uiso 1 calc GR
H36B H 0.2146 0.9312 0.5863 0.071 Uiso 1 calc GR
H36C H 0.1058 1.0270 0.5491 0.071 Uiso 1 calc GR
C37 C 0.0564(4) 0.9714(5) 0.3112(3) 0.0437(11) Uani 1 d .
H37A H 0.0157 0.9192 0.3242 0.065 Uiso 1 calc GR
H37B H 0.0886 0.9723 0.2621 0.065 Uiso 1 calc GR
H37C H 0.0059 1.0467 0.3125 0.065 Uiso 1 calc GR
C38 C 0.4146(3) 0.7827(4) 0.1226(2) 0.0301(8) Uani 1 d .
H38A H 0.3797 0.7694 0.0843 0.036 Uiso 1 calc R
H38B H 0.4224 0.8572 0.1041 0.036 Uiso 1 calc R
C39 C 0.6061(3) 0.7118(4) 0.1628(2) 0.0292(8) Uani 1 d .
C40 C 0.6694(4) 0.5275(4) 0.1527(3) 0.0384(10) Uani 1 d .
H40A H 0.6732 0.4652 0.1963 0.046 Uiso 1 calc R
H40B H 0.7216 0.4983 0.1149 0.046 Uiso 1 calc R
C41 C 0.5519(4) 0.5862(4) 0.1244(2) 0.0350(9) Uani 1 d .
H41A H 0.5497 0.5899 0.0722 0.042 Uiso 1 calc R
H41B H 0.5016 0.5477 0.1522 0.042 Uiso 1 calc R
C42 C 0.7972(3) 0.5998(4) 0.1988(2) 0.0319(8) Uani 1 d .
C43 C 0.8087(3) 0.5732(4) 0.2743(2) 0.0311(8) Uani 1 d .
C44 C 0.9136(3) 0.5462(4) 0.2999(2) 0.0315(8) Uani 1 d .
H44 H 0.9240 0.5250 0.3510 0.038 Uiso 1 calc R
C45 C 1.0032(3) 0.5493(4) 0.2534(2) 0.0325(8) Uani 1 d .
C46 C 0.9876(4) 0.5795(4) 0.1786(2) 0.0347(9) Uani 1 d .
H46 H 1.0478 0.5851 0.1463 0.042 Uiso 1 calc R
C47 C 0.8860(4) 0.6017(4) 0.1500(2) 0.0321(8) Uani 1 d .
C48 C 0.7127(4) 0.5770(5) 0.3265(3) 0.0400(10) Uani 1 d .
H48A H 0.6665 0.6551 0.3237 0.060 Uiso 1 calc GR
H48B H 0.7397 0.5404 0.3761 0.060 Uiso 1 calc GR
H48C H 0.6692 0.5380 0.3138 0.060 Uiso 1 calc GR
C49 C 1.1140(4) 0.5240(4) 0.2836(3) 0.0370(9) Uani 1 d .
H49A H 1.1600 0.5544 0.2454 0.055 Uiso 1 calc GR
H49B H 1.1501 0.4427 0.3004 0.055 Uiso 1 calc GR
H49C H 1.1043 0.5583 0.3244 0.055 Uiso 1 calc GR
C50 C 0.8727(4) 0.6302(5) 0.0691(3) 0.0410(10) Uani 1 d .
H50A H 0.9348 0.6514 0.0441 0.061 Uiso 1 calc GR
H50B H 0.8036 0.6928 0.0554 0.061 Uiso 1 calc GR
H50C H 0.8710 0.5650 0.0551 0.061 Uiso 1 calc GR
P2 P 0.48718(10) 0.38172(11) 0.33969(7) 0.0387(3) Uani 1 d .
F7 F 0.4857(3) 0.5087(3) 0.3137(3) 0.0781(13) Uani 1 d .
F8 F 0.3627(3) 0.4287(3) 0.3615(3) 0.0801(13) Uani 1 d .
F9 F 0.4423(5) 0.3970(4) 0.2609(2) 0.0878(14) Uani 1 d .
F10 F 0.6087(3) 0.3398(4) 0.3067(4) 0.104(2) Uani 1 d .
F11 F 0.5317(6) 0.3717(5) 0.4126(3) 0.126(3) Uani 1 d .
F12 F 0.4889(3) 0.2574(3) 0.3605(3) 0.0683(11) Uani 1 d .
P1 P 0.76815(9) 1.32421(10) 0.00362(6) 0.0335(2) Uani 1 d .
F1 F 0.8072(3) 1.4274(3) -0.00086(18) 0.0574(9) Uani 1 d .
F2 F 0.7175(3) 1.3830(3) -0.07538(17) 0.0568(9) Uani 1 d .
F3 F 0.8827(3) 1.2627(4) -0.0297(2) 0.0699(11) Uani 1 d .
F4 F 0.8153(3) 1.2678(3) 0.08379(18) 0.0620(10) Uani 1 d .
F5 F 0.6524(3) 1.3852(3) 0.0387(2) 0.0619(9) Uani 1 d .
F6 F 0.7291(3) 1.2211(3) 0.00871(17) 0.0481(7) Uani 1 d .
N9 N 0.1245(8) 0.6635(9) 0.4667(5) 0.112(3) Uani 1 d .
C51 C 0.2178(8) 0.6174(8) 0.4779(4) 0.078(2) Uani 1 d .
C52 C 0.3353(7) 0.5583(8) 0.4926(4) 0.082(2) Uani 1 d .
H52A H 0.3594 0.5933 0.5235 0.124 Uiso 1 calc GR
H52B H 0.3776 0.5624 0.4465 0.124 Uiso 1 calc GR
H52C H 0.3475 0.4798 0.5175 0.124 Uiso 1 calc GR
N10 N 0.6661(8) 0.9402(6) -0.0108(4) 0.098(3) Uani 1 d .
C53 C 0.7470(8) 0.9416(7) 0.0041(5) 0.079(2) Uani 1 d .
C54 C 0.8506(11) 0.9424(11) 0.0242(9) 0.143(5) Uani 1 d .
H54A H 0.8886 0.9722 -0.0195 0.215 Uiso 1 calc GR
H54B H 0.8970 0.8659 0.0474 0.215 Uiso 1 calc GR
H54C H 0.8362 0.9897 0.0583 0.215 Uiso 1 calc GR

loop_
_atom_site_aniso_label
_atom_site_aniso_U_11
_atom_site_aniso_U_22
_atom_site_aniso_U_33
_atom_site_aniso_U_23
_atom_site_aniso_U_13
_atom_site_aniso_U_12
Ag1 0.02693(17) 0.02272(18) 0.03406(16) -0.00930(11) -0.00211(11) -0.00669(12)
Ag2 0.02641(17) 0.02364(19) 0.03826(17) -0.01145(12) -0.00613(12) -0.00522(12)
N1 0.0306(17) 0.0230(18) 0.0366(17) -0.0042(13) -0.0024(13) -0.0054(13)
N2 0.0313(17) 0.0247(18) 0.0342(17) -0.0057(13) 0.0026(13) -0.0049(13)
N3 0.0308(17) 0.0231(18) 0.0378(17) -0.0075(13) -0.0026(13) -0.0071(13)
N4 0.0338(18) 0.0254(19) 0.0429(19) -0.0094(14) -0.0107(15) -0.0073(14)
N5 0.0359(19) 0.036(2) 0.0428(19) -0.0186(15) 0.0060(15) -0.0178(16)
N6 0.0288(16) 0.0286(19) 0.0407(18) -0.0146(14) -0.0021(13) -0.0098(14)
N7 0.0294(17) 0.031(2) 0.0375(17) -0.0130(14) -0.0044(13) -0.0092(14)
N8 0.0295(17) 0.0264(19) 0.0430(19) -0.0166(14) -0.0026(14) -0.0047(14)
C1 0.0290(18) 0.021(2) 0.0312(17) -0.0073(14) -0.0037(14) -0.0061(14)
C2 0.033(2) 0.024(2) 0.050(2) -0.0028(17) 0.0014(18) -0.0067(16)
C3 0.038(2) 0.024(2) 0.049(2) 0.0003(18) 0.0029(19) -0.0047(17)
C4 0.0269(18) 0.0172(19) 0.040(2) -0.0077(14) -0.0045(15) -0.0034(14)
C5 0.0294(19) 0.022(2) 0.0369(19) -0.0081(14) -0.0040(15) -0.0073(14)
C6 0.039(2) 0.027(2) 0.040(2) -0.0080(16) 0.0042(17) -0.0102(17)
C7 0.032(2) 0.023(2) 0.061(3) -0.0105(18) 0.0053(19) -0.0091(16)
C8 0.031(2) 0.030(2) 0.061(3) -0.008(2) -0.0071(19) -0.0111(17)
C9 0.032(2) 0.021(2) 0.045(2) -0.0081(16) -0.0084(17) -0.0038(15)
C10 0.037(2) 0.041(3) 0.040(2) -0.0103(18) -0.0093(18) -0.0089(19)
C11 0.040(3) 0.037(3) 0.089(4) -0.011(3) 0.019(3) -0.012(2)
C12 0.047(3) 0.048(3) 0.045(3) -0.006(2) -0.017(2) -0.011(2)
C13 0.0296(19) 0.032(2) 0.0341(19) -0.0070(15) 0.0010(15) -0.0073(16)
C14 0.0282(18) 0.026(2) 0.043(2) -0.0166(16) -0.0033(15) -0.0117(15)
C15 0.043(2) 0.026(2) 0.044(2) -0.0109(17) -0.0016(18) -0.0122(18)
C16 0.041(2) 0.029(2) 0.051(3) -0.0158(18) -0.0058(19) -0.0108(18)
C17 0.032(2) 0.025(2) 0.043(2) -0.0105(16) -0.0129(16) -0.0058(15)
C18 0.031(2) 0.027(2) 0.045(2) -0.0149(17) -0.0078(16) -0.0064(16)
C19 0.029(2) 0.030(2) 0.051(2) -0.0151(18) -0.0146(18) -0.0020(16)
C20 0.040(2) 0.027(2) 0.045(2) -0.0101(17) -0.0135(18) -0.0066(17)
C21 0.039(2) 0.032(2) 0.039(2) -0.0116(17) -0.0095(17) -0.0099(18)
C22 0.031(2) 0.029(2) 0.044(2) -0.0129(17) -0.0076(16) -0.0081(16)
C23 0.033(2) 0.031(2) 0.053(3) -0.0165(19) -0.0013(18) -0.0065(17)
C24 0.049(3) 0.040(3) 0.047(3) -0.011(2) -0.015(2) -0.005(2)
C25 0.037(2) 0.033(3) 0.054(3) -0.0121(19) -0.004(2) -0.0055(18)
C26 0.0271(18) 0.023(2) 0.040(2) -0.0078(15) -0.0047(15) -0.0099(15)
C27 0.038(2) 0.029(2) 0.053(3) -0.0190(19) 0.0044(19) -0.0148(18)
C28 0.052(3) 0.045(3) 0.056(3) -0.022(2) 0.009(2) -0.029(2)
C29 0.034(2) 0.027(2) 0.042(2) -0.0122(16) -0.0004(16) -0.0145(16)
C30 0.026(2) 0.036(3) 0.066(3) -0.023(2) -0.0059(19) -0.0066(17)
C31 0.037(2) 0.038(3) 0.050(3) -0.0118(19) -0.0141(19) -0.0121(19)
C32 0.041(2) 0.035(2) 0.0336(19) -0.0079(16) -0.0024(16) -0.0219(19)
C33 0.032(2) 0.030(2) 0.0348(19) -0.0104(15) 0.0007(15) -0.0125(16)
C34 0.0302(19) 0.026(2) 0.0332(18) -0.0072(14) -0.0017(15) -0.0095(15)
C35 0.031(2) 0.051(4) 0.108(5) -0.048(3) -0.015(3) -0.001(2)
C36 0.062(3) 0.058(4) 0.039(2) -0.019(2) 0.002(2) -0.037(3)
C37 0.039(2) 0.040(3) 0.048(3) -0.019(2) -0.012(2) -0.0006(19)
C38 0.0301(19) 0.027(2) 0.0363(19) -0.0129(15) -0.0062(15) -0.0081(15)
C39 0.033(2) 0.026(2) 0.0374(19) -0.0198(15) 0.0008(15) -0.0127(16)
C40 0.034(2) 0.032(3) 0.053(3) -0.0203(19) -0.0026(18) -0.0091(18)
C41 0.034(2) 0.033(2) 0.042(2) -0.0188(17) -0.0030(17) -0.0088(17)
C42 0.0293(19) 0.022(2) 0.045(2) -0.0131(16) -0.0053(16) -0.0045(15)
C43 0.0304(19) 0.025(2) 0.038(2) -0.0123(15) -0.0015(15) -0.0066(15)
C44 0.031(2) 0.025(2) 0.038(2) -0.0098(15) -0.0046(15) -0.0068(15)
C45 0.0303(19) 0.023(2) 0.044(2) -0.0095(16) -0.0043(16) -0.0065(15)
C46 0.035(2) 0.028(2) 0.043(2) -0.0110(17) -0.0002(17) -0.0114(17)
C47 0.031(2) 0.024(2) 0.039(2) -0.0100(15) -0.0017(16) -0.0051(15)
C48 0.033(2) 0.043(3) 0.044(2) -0.0158(19) 0.0014(18) -0.0111(19)
C49 0.030(2) 0.031(2) 0.049(2) -0.0120(18) -0.0057(17) -0.0068(17)
C50 0.040(2) 0.042(3) 0.039(2) -0.0108(19) -0.0015(18) -0.012(2)
P2 0.0281(5) 0.0334(7) 0.0575(7) -0.0179(5) -0.0054(5) -0.0077(4)
F7 0.0433(19) 0.043(2) 0.159(4) -0.043(2) -0.003(2) -0.0145(15)
F8 0.0421(19) 0.051(2) 0.137(4) -0.022(2) 0.020(2) -0.0120(16)
F9 0.125(4) 0.060(3) 0.071(3) -0.026(2) -0.024(3) -0.009(2)
F10 0.041(2) 0.059(3) 0.220(6) -0.061(3) 0.024(3) -0.0174(18)
F11 0.179(6) 0.082(4) 0.098(4) -0.032(3) -0.088(4) 0.009(4)
F12 0.0467(18) 0.0341(18) 0.116(3) -0.0047(18) -0.0075(19) -0.0125(14)
P1 0.0345(5) 0.0331(6) 0.0357(5) -0.0085(4) -0.0054(4) -0.0137(4)
F1 0.087(2) 0.049(2) 0.0505(17) -0.0053(14) -0.0174(16) -0.0402(18)
F2 0.083(2) 0.053(2) 0.0436(16) -0.0034(13) -0.0229(15) -0.0330(18)
F3 0.0433(18) 0.066(3) 0.097(3) -0.026(2) 0.0196(18) -0.0173(17)
F4 0.070(2) 0.071(2) 0.0530(18) 0.0096(16) -0.0281(16) -0.0444(19)
F5 0.0500(19) 0.065(2) 0.070(2) -0.0320(18) 0.0046(16) -0.0096(16)
F6 0.0522(17) 0.0436(18) 0.0554(17) -0.0093(13) -0.0103(13) -0.0240(14)
N9 0.090(6) 0.121(7) 0.121(7) 0.006(5) -0.022(5) -0.052(5)
C51 0.088(6) 0.084(6) 0.067(4) -0.007(4) -0.007(4) -0.044(5)
C52 0.085(5) 0.085(6) 0.064(4) -0.002(4) 0.001(4) -0.027(4)
N10 0.105(6) 0.077(5) 0.073(4) -0.017(3) -0.013(4) 0.016(4)
C53 0.083(5) 0.051(4) 0.083(5) -0.015(3) -0.032(4) 0.008(4)
C54 0.121(10) 0.106(10) 0.194(15) -0.057(9) -0.047(10) -0.003(7)

loop_
_atom_type_symbol
_atom_type_description
_atom_type_scat_dispersion_real
_atom_type_scat_dispersion_imag
_atom_type_scat_source
C C 0.0033 0.0016 'International Tables Vol C Tables 4.2.6.8 and 6.1.1.4'
H H 0.0000 0.0000 'International Tables Vol C Tables 4.2.6.8 and 6.1.1.4'
Ag Ag -0.8971 1.1015 'International Tables Vol C Tables 4.2.6.8 and 6.1.1.4'
F F 0.0171 0.0103 'International Tables Vol C Tables 4.2.6.8 and 6.1.1.4'
N N 0.0061 0.0033 'International Tables Vol C Tables 4.2.6.8 and 6.1.1.4'
P P 0.1023 0.0942 'International Tables Vol C Tables 4.2.6.8 and 6.1.1.4'

loop_
_geom_angle_atom_site_label_1
_geom_angle_atom_site_label_2
_geom_angle_atom_site_label_3
_geom_angle
C1 Ag1 Ag2 105.88(12)
C26 Ag1 Ag2 84.05(12)
C26 Ag1 C1 168.39(15)
C14 Ag2 Ag1 80.62(11)
C14 Ag2 C39 173.34(16)
C39 Ag2 Ag1 105.65(12)
C1 N1 C2 112.6(4)
C1 N1 C4 126.8(4)
C4 N1 C2 120.1(3)
C1 N2 C3 113.5(4)
C1 N2 C13 124.1(4)
C13 N2 C3 122.4(4)
C13 N3 C15 120.0(4)
C14 N3 C13 123.6(4)
C14 N3 C15 111.9(3)
C14 N4 C16 112.3(4)
C14 N4 C17 126.6(4)
C17 N4 C16 120.9(4)
C26 N5 C27 113.4(4)
C26 N5 C29 125.3(4)
C29 N5 C27 120.7(4)
C26 N6 C28 113.4(4)
C26 N6 C38 124.1(4)
C38 N6 C28 122.2(4)
C38 N7 C41 122.9(3)
C39 N7 C38 124.3(4)
C39 N7 C41 112.9(4)
C39 N8 C40 112.8(3)
C39 N8 C42 125.9(4)
C42 N8 C40 121.2(4)
N1 C1 Ag1 124.6(3)
N1 C1 N2 108.0(4)
N2 C1 Ag1 127.2(3)
N1 C2 C3 102.2(4)
N2 C3 C2 101.2(3)
C5 C4 N1 120.4(4)
C9 C4 N1 117.9(4)
C9 C4 C5 121.6(4)
C4 C5 C10 121.8(4)
C6 C5 C4 117.9(4)
C6 C5 C10 120.3(4)
C5 C6 C7 121.9(4)
C6 C7 C11 120.0(5)
C8 C7 C6 118.8(4)
C8 C7 C11 121.2(5)
C7 C8 C9 121.6(4)
C4 C9 C12 120.8(4)
C8 C9 C4 118.3(4)
C8 C9 C12 120.9(4)
N3 C13 N2 110.9(4)
N3 C14 Ag2 126.2(3)
N4 C14 Ag2 124.7(3)
N4 C14 N3 108.7(4)
N3 C15 C16 102.1(4)
N4 C16 C15 102.2(4)
C18 C17 N4 118.9(4)
C22 C17 N4 118.6(4)
C22 C17 C18 122.4(4)
C17 C18 C19 117.1(4)
C17 C18 C23 121.6(4)
C19 C18 C23 121.3(4)
C20 C19 C18 122.2(4)
C19 C20 C24 120.6(4)
C21 C20 C19 118.6(4)
C21 C20 C24 120.8(5)
C20 C21 C22 121.3(5)
C17 C22 C21 118.3(4)
C17 C22 C25 121.1(4)
C21 C22 C25 120.6(4)
N5 C26 Ag1 123.4(3)
N5 C26 N6 108.2(4)
N6 C26 Ag1 127.3(3)
N5 C27 C28 101.9(4)
N6 C28 C27 102.7(4)
C30 C29 N5 118.7(4)
C30 C29 C34 121.8(4)
C34 C29 N5 119.5(4)
C29 C30 C31 117.9(4)
C29 C30 C35 120.1(5)
C31 C30 C35 122.0(4)
C32 C31 C30 122.0(4)
C31 C32 C36 121.2(4)
C33 C32 C31 118.2(4)
C33 C32 C36 120.6(5)
C32 C33 C34 121.9(4)
C29 C34 C33 118.2(4)
C29 C34 C37 121.6(4)
C33 C34 C37 120.2(4)
N7 C38 N6 112.4(3)
N7 C39 Ag2 127.3(3)
N8 C39 Ag2 123.3(3)
N8 C39 N7 109.3(4)
N8 C40 C41 102.4(4)
N7 C41 C40 102.4(3)
C43 C42 N8 118.8(4)
C47 C42 N8 118.8(4)
C47 C42 C43 122.2(4)
C42 C43 C48 122.3(4)
C44 C43 C42 117.4(4)
C44 C43 C48 120.2(4)
C45 C44 C43 122.2(4)
C44 C45 C46 118.6(4)
C44 C45 C49 120.3(4)
C46 C45 C49 121.0(4)
C47 C46 C45 121.6(4)
C42 C47 C50 121.7(4)
C46 C47 C42 117.8(4)
C46 C47 C50 120.4(4)
F7 P2 F9 88.7(3)
F8 P2 F7 88.2(2)
F8 P2 F9 84.9(3)
F8 P2 F10 172.4(3)
F8 P2 F12 92.7(2)
F10 P2 F7 89.8(2)
F10 P2 F9 87.7(3)
F11 P2 F7 88.8(3)
F11 P2 F8 96.1(4)
F11 P2 F9 177.3(4)
F11 P2 F10 91.2(4)
F11 P2 F12 94.1(3)
F12 P2 F7 176.8(3)
F12 P2 F9 88.3(3)
F12 P2 F10 88.9(2)
F2 P1 F1 89.84(17)
F2 P1 F4 178.1(2)
F2 P1 F5 89.6(2)
F2 P1 F6 90.52(17)
F3 P1 F1 89.7(2)
F3 P1 F2 91.3(2)
F3 P1 F4 90.6(2)
F3 P1 F5 179.1(2)
F3 P1 F6 90.5(2)
F4 P1 F1 89.88(18)
F4 P1 F6 89.75(17)
F5 P1 F1 90.7(2)
F5 P1 F4 88.6(2)
F5 P1 F6 89.2(2)
F6 P1 F1 179.60(18)
N9 C51 C52 179.5(11)
N10 C53 C54 179.3(13)

loop_
_geom_bond_atom_site_label_1
_geom_bond_atom_site_label_2
_geom_bond_distance
Ag1 Ag2 3.1992(12)
Ag1 C1 2.085(4)
Ag1 C26 2.085(4)
Ag2 C14 2.100(4)
Ag2 C39 2.109(4)
N1 C1 1.329(6)
N1 C2 1.485(6)
N1 C4 1.433(5)
N2 C1 1.337(5)
N2 C3 1.477(6)
N2 C13 1.459(6)
N3 C13 1.448(5)
N3 C14 1.342(5)
N3 C15 1.471(6)
N4 C14 1.328(5)
N4 C16 1.477(6)
N4 C17 1.439(5)
N5 C26 1.323(6)
N5 C27 1.484(6)
N5 C29 1.440(6)
N6 C26 1.341(6)
N6 C28 1.462(6)
N6 C38 1.450(6)
N7 C38 1.448(5)
N7 C39 1.331(5)
N7 C41 1.467(6)
N8 C39 1.322(6)
N8 C40 1.473(6)
N8 C42 1.435(5)
C2 C3 1.525(7)
C4 C5 1.401(6)
C4 C9 1.399(5)
C5 C6 1.384(6)
C5 C10 1.497(6)
C6 C7 1.392(7)
C7 C8 1.382(7)
C7 C11 1.516(7)
C8 C9 1.387(7)
C9 C12 1.504(7)
C15 C16 1.516(7)
C17 C18 1.395(6)
C17 C22 1.387(7)
C18 C19 1.399(6)
C18 C23 1.508(7)
C19 C20 1.394(7)
C20 C21 1.380(7)
C20 C24 1.510(7)
C21 C22 1.403(6)
C22 C25 1.511(6)
C27 C28 1.525(7)
C29 C30 1.389(6)
C29 C34 1.391(6)
C30 C31 1.396(7)
C30 C35 1.522(7)
C31 C32 1.386(7)
C32 C33 1.385(6)
C32 C36 1.508(7)
C33 C34 1.392(6)
C34 C37 1.503(6)
C40 C41 1.530(6)
C42 C43 1.402(6)
C42 C47 1.399(6)
C43 C44 1.393(6)
C43 C48 1.497(6)
C44 C45 1.386(6)
C45 C46 1.395(6)
C45 C49 1.505(6)
C46 C47 1.391(6)
C47 C50 1.503(6)
P2 F7 1.610(4)
P2 F8 1.561(4)
P2 F9 1.614(4)
P2 F10 1.589(4)
P2 F11 1.526(5)
P2 F12 1.575(4)
P1 F1 1.600(3)
P1 F2 1.594(3)
P1 F3 1.572(4)
P1 F4 1.596(3)
P1 F5 1.595(4)
P1 F6 1.597(3)
N9 C51 1.161(12)
C51 C52 1.463(12)
N10 C53 1.132(12)
C53 C54 1.449(15)
